data_7022312
loop_
_publ_author_name
'Basu Baul, Tushar S.'
'Kundu, Sajal'
'Mitra, Sivaprasad'
'H\"opfl, Herbert'
'Tiekink, Edward R. T.'
'Linden, Anthony'

_publ_section_title
;
 The influence of counter ion and ligand methyl substitution on the
 solid-state structures and photophysical properties of mercury(II)
 complexes with (E)-N-(pyridin-2-ylmethylidene)arylamines.
;
_journal_issue 5
_journal_name_full 'Dalton transactions (Cambridge, England : 2003)'
_journal_page_first 1905
_journal_page_last 1920
_journal_paper_doi 10.1039/c2dt32283h
_journal_volume 42
_journal_year 2013
_chemical_formula_moiety 'C13 H12 Hg I2 N2'
_chemical_formula_sum 'C13 H12 Hg I2 N2'
_chemical_formula_weight 650.56
_chemical_name_systematic
;
?
;
_space_group_IT_number 2
_symmetry_cell_setting triclinic
_symmetry_Int_Tables_number 2
_symmetry_space_group_name_Hall '-P 1'
_symmetry_space_group_name_H-M 'P -1'
_atom_sites_solution_hydrogens geom
_atom_sites_solution_primary heavy
_atom_sites_solution_secondary difmap
_audit_creation_date 10-09-09
_audit_creation_method SHELXL-97
_cell_angle_alpha 76.8887(10)
_cell_angle_beta 83.9298(10)
_cell_angle_gamma 76.6521(10)
_cell_formula_units_Z 2
_cell_length_a 7.7545(1)
_cell_length_b 9.9076(2)
_cell_length_c 10.9202(2)
_cell_measurement_reflns_used 21886
_cell_measurement_temperature 160(1)
_cell_measurement_theta_max 27.5
_cell_measurement_theta_min 1.0
_cell_volume 793.78(2)
_computing_cell_refinement 'DENZO-SMN (Otwinowski & Minor, 1997)'
_computing_data_collection 'COLLECT (Nonius, 2000)'
_computing_data_reduction 'DENZO-SMN and SCALEPACK (Otwinowski & Minor, 1997)'
_computing_molecular_graphics 'ORTEPII (Johnson, 1976)'
_computing_publication_material 'SHELXL97 and PLATON (Spek, 2006)'
_computing_structure_refinement 'SHELXL97 (Sheldrick, 2008)'
_computing_structure_solution 'DIRDIF94 (Beurskens et al., 1994)'
_diffrn_ambient_temperature 160(1)
_diffrn_detector '65 mm CCD camera on \k goniostat'
_diffrn_detector_area_resol_mean 9
_diffrn_measured_fraction_theta_full 0.990
_diffrn_measured_fraction_theta_max 0.990
_diffrn_measurement_device_type 'Nonius KappaCCD area-detector diffractometer'
_diffrn_measurement_method '\f and \w scans with \k offsets'
_diffrn_radiation_monochromator 'horizontally mounted graphite crystal'
_diffrn_radiation_source 'Nonius FR590 sealed tube generator'
_diffrn_radiation_type 'Mo K\a'
_diffrn_radiation_wavelength 0.71073
_diffrn_reflns_av_R_equivalents 0.0752
_diffrn_reflns_av_sigmaI/netI 0.0354
_diffrn_reflns_limit_h_max 10
_diffrn_reflns_limit_h_min -9
_diffrn_reflns_limit_k_max 12
_diffrn_reflns_limit_k_min -12
_diffrn_reflns_limit_l_max 14
_diffrn_reflns_limit_l_min -14
_diffrn_reflns_number 17262
_diffrn_reflns_theta_full 27.49
_diffrn_reflns_theta_max 27.49
_diffrn_reflns_theta_min 1.92
_diffrn_standards_decay_% 0
_diffrn_standards_number 0
_exptl_absorpt_coefficient_mu 13.593
_exptl_absorpt_correction_T_max 0.072
_exptl_absorpt_correction_T_min 0.033
_exptl_absorpt_correction_type multi-scan
_exptl_absorpt_process_details '(Blessing, 1995)'
_exptl_crystal_colour pale-yellow
_exptl_crystal_density_diffrn 2.722
_exptl_crystal_density_method 'not measured'
_exptl_crystal_description prism
_exptl_crystal_F_000 580
_exptl_crystal_size_max 0.25
_exptl_crystal_size_mid 0.25
_exptl_crystal_size_min 0.22
_refine_diff_density_max 1.231
_refine_diff_density_min -4.185
_refine_diff_density_rms 0.366
_refine_ls_extinction_method none
_refine_ls_goodness_of_fit_ref 1.069
_refine_ls_hydrogen_treatment constr
_refine_ls_matrix_type full
_refine_ls_number_parameters 164
_refine_ls_number_reflns 3607
_refine_ls_number_restraints 0
_refine_ls_restrained_S_all 1.069
_refine_ls_R_factor_all 0.0443
_refine_ls_R_factor_gt 0.0397
_refine_ls_shift/su_max 0.001
_refine_ls_shift/su_mean 0.000
_refine_ls_structure_factor_coef Fsqd
_refine_ls_weighting_details 'w=1/[\s^2^(Fo^2^)+(0.0662P)^2^+1.7003P] where P=(Fo^2^+2Fc^2^)/3'
_refine_ls_weighting_scheme calc
_refine_ls_wR_factor_gt 0.1006
_refine_ls_wR_factor_ref 0.1045
_reflns_number_gt 3330
_reflns_number_total 3607
_reflns_threshold_expression 'I > 2\s(I)'
_cod_data_source_file c2dt32283h.txt
_cod_data_source_block 8
_cod_original_sg_symbol_H-M 'P -1 '
_cod_database_code 7022312

loop_
_symmetry_equiv_pos_as_xyz
'x, y, z'
'-x, -y, -z'

loop_
_atom_site_label
_atom_site_type_symbol
_atom_site_fract_x
_atom_site_fract_y
_atom_site_fract_z
_atom_site_U_iso_or_equiv
_atom_site_adp_type
_atom_site_occupancy
_atom_site_symmetry_multiplicity
_atom_site_calc_flag
_atom_site_refinement_flags
C1 C 0.8288(8) -0.0846(7) 1.0517(6) 0.0313(12) Uani 1 1 d .
C2 C 0.8474(9) -0.0681(7) 1.1728(6) 0.0337(13) Uani 1 1 d .
H2 H 0.7847 0.0149 1.2006 0.040 Uiso 1 1 calc R
C3 C 0.9584(10) -0.1742(8) 1.2522(7) 0.0418(16) Uani 1 1 d .
H3 H 0.9737 -0.1648 1.3348 0.050 Uiso 1 1 calc R
C4 C 1.0457(10) -0.2932(8) 1.2091(7) 0.0425(16) Uani 1 1 d .
H4 H 1.1214 -0.3677 1.2621 0.051 Uiso 1 1 calc R
C5 C 1.0229(9) -0.3038(8) 1.0883(7) 0.0406(15) Uani 1 1 d .
H5 H 1.0841 -0.3864 1.0592 0.049 Uiso 1 1 calc R
C6 C 0.7148(8) 0.0288(7) 0.9657(6) 0.0308(12) Uani 1 1 d .
H6 H 0.6544 0.1124 0.9935 0.037 Uiso 1 1 calc R
C7 C 0.5890(7) 0.1248(6) 0.7698(6) 0.0276(11) Uani 1 1 d .
C8 C 0.5019(8) 0.2578(7) 0.7925(6) 0.0341(13) Uani 1 1 d .
H8 H 0.5125 0.2806 0.8709 0.041 Uiso 1 1 calc R
C9 C 0.4022(9) 0.3552(7) 0.7040(7) 0.0366(14) Uani 1 1 d .
H9 H 0.3462 0.4452 0.7216 0.044 Uiso 1 1 calc R
C10 C 0.3799(8) 0.3262(7) 0.5878(6) 0.0327(13) Uani 1 1 d .
C11 C 0.4676(9) 0.1962(7) 0.5626(6) 0.0376(14) Uani 1 1 d .
H11 H 0.4567 0.1747 0.4836 0.045 Uiso 1 1 calc R
C12 C 0.5719(8) 0.0963(7) 0.6522(6) 0.0331(13) Uani 1 1 d .
H12 H 0.6321 0.0078 0.6331 0.040 Uiso 1 1 calc R
C13 C 0.2668(10) 0.4328(7) 0.4922(7) 0.0418(15) Uani 1 1 d .
H13A H 0.3363 0.4499 0.4121 0.050 Uiso 1 1 calc R
H13B H 0.2262 0.5218 0.5218 0.050 Uiso 1 1 calc R
H13C H 0.1639 0.3965 0.4803 0.050 Uiso 1 1 calc R
Hg1 Hg 0.83718(3) -0.21352(2) 0.80704(2) 0.03561(11) Uani 1 1 d .
I1 I 0.56962(6) -0.34929(5) 0.85700(4) 0.04147(14) Uani 1 1 d .
I2 I 1.09800(6) -0.20679(5) 0.63161(4) 0.04291(14) Uani 1 1 d .
N1 N 0.9163(7) -0.2004(6) 1.0104(5) 0.0338(11) Uani 1 1 d .
N2 N 0.6962(7) 0.0166(5) 0.8554(5) 0.0287(10) Uani 1 1 d .

loop_
_atom_site_aniso_label
_atom_site_aniso_U_11
_atom_site_aniso_U_22
_atom_site_aniso_U_33
_atom_site_aniso_U_23
_atom_site_aniso_U_13
_atom_site_aniso_U_12
C1 0.027(3) 0.033(3) 0.035(3) -0.007(2) 0.001(2) -0.010(2)
C2 0.034(3) 0.037(3) 0.033(3) -0.010(3) 0.001(2) -0.013(3)
C3 0.042(4) 0.054(4) 0.033(3) -0.007(3) -0.001(3) -0.021(3)
C4 0.039(3) 0.041(4) 0.044(4) 0.004(3) -0.011(3) -0.010(3)
C5 0.038(3) 0.037(3) 0.044(4) -0.006(3) -0.007(3) -0.002(3)
C6 0.028(3) 0.029(3) 0.035(3) -0.010(2) 0.002(2) -0.005(2)
C7 0.023(3) 0.028(3) 0.030(3) -0.006(2) -0.001(2) -0.003(2)
C8 0.034(3) 0.032(3) 0.037(3) -0.011(3) -0.003(2) -0.002(2)
C9 0.039(3) 0.032(3) 0.041(4) -0.014(3) -0.004(3) -0.004(3)
C10 0.030(3) 0.036(3) 0.030(3) -0.006(2) -0.002(2) -0.003(2)
C11 0.042(4) 0.039(3) 0.030(3) -0.012(3) 0.000(3) -0.002(3)
C12 0.037(3) 0.030(3) 0.032(3) -0.012(2) -0.001(2) 0.000(2)
C13 0.045(4) 0.035(3) 0.040(4) -0.004(3) -0.011(3) 0.004(3)
Hg1 0.03760(16) 0.03217(15) 0.03529(17) -0.00931(11) -0.00194(10) -0.00172(10)
I1 0.0460(3) 0.0394(3) 0.0433(3) -0.01681(19) 0.00511(19) -0.01307(19)
I2 0.0400(2) 0.0484(3) 0.0422(3) -0.0203(2) 0.00475(19) -0.0058(2)
N1 0.037(3) 0.031(3) 0.032(3) -0.004(2) -0.007(2) -0.005(2)
N2 0.032(2) 0.029(2) 0.026(2) -0.0056(19) -0.0004(19) -0.007(2)

loop_
_atom_type_symbol
_atom_type_description
_atom_type_number_in_cell
_atom_type_scat_dispersion_real
_atom_type_scat_dispersion_imag
_atom_type_scat_source
C C 26 0.0033 0.0016
; International Tables for Crystallography (1992).
Vol. C, Tables 4.2.6.8 and 6.1.1.4
;
H H 24 0.0000 0.0000
; International Tables for Crystallography (1992).
Vol. C, Tables 4.2.6.8 and 6.1.1.4
;
Hg Hg 2 -2.3894 9.2266
; International Tables for Crystallography (1992).
Vol. C, Tables 4.2.6.8 and 6.1.1.4
;
I I 4 -0.4742 1.8119
; International Tables for Crystallography (1992).
Vol. C, Tables 4.2.6.8 and 6.1.1.4
;
N N 4 0.0061 0.0033
; International Tables for Crystallography (1992).
Vol. C, Tables 4.2.6.8 and 6.1.1.4
;

loop_
_geom_angle_atom_site_label_1
_geom_angle_atom_site_label_2
_geom_angle_atom_site_label_3
_geom_angle
N1 C1 C2 121.3(6)
N1 C1 C6 118.9(6)
C2 C1 C6 119.7(6)
C3 C2 C1 119.3(6)
C3 C2 H2 120.3
C1 C2 H2 120.3
C4 C3 C2 118.7(7)
C4 C3 H3 120.7
C2 C3 H3 120.7
C3 C4 C5 119.6(7)
C3 C4 H4 120.2
C5 C4 H4 120.2
N1 C5 C4 121.9(7)
N1 C5 H5 119.0
C4 C5 H5 119.0
N2 C6 C1 120.9(6)
N2 C6 H6 119.5
C1 C6 H6 119.5
C8 C7 C12 117.6(6)
C8 C7 N2 125.4(6)
C12 C7 N2 117.0(5)
C9 C8 C7 121.1(6)
C9 C8 H8 119.5
C7 C8 H8 119.5
C8 C9 C10 121.8(6)
C8 C9 H9 119.1
C10 C9 H9 119.1
C11 C10 C9 118.0(6)
C11 C10 C13 120.6(6)
C9 C10 C13 121.4(6)
C10 C11 C12 120.6(6)
C10 C11 H11 119.7
C12 C11 H11 119.7
C11 C12 C7 120.9(6)
C11 C12 H12 119.6
C7 C12 H12 119.6
C10 C13 H13A 109.5
C10 C13 H13B 109.5
H13A C13 H13B 109.5
C10 C13 H13C 109.5
H13A C13 H13C 109.5
H13B C13 H13C 109.5
N1 Hg1 N2 69.73(18)
N1 Hg1 I2 114.29(14)
N2 Hg1 I2 114.55(12)
N1 Hg1 I1 104.46(13)
N2 Hg1 I1 101.71(12)
I2 Hg1 I1 133.685(17)
C1 N1 C5 119.1(6)
C1 N1 Hg1 114.6(4)
C5 N1 Hg1 125.9(5)
C6 N2 C7 122.3(5)
C6 N2 Hg1 115.1(4)
C7 N2 Hg1 122.5(4)

loop_
_geom_bond_atom_site_label_1
_geom_bond_atom_site_label_2
_geom_bond_distance
C1 N1 1.338(8)
C1 C2 1.395(9)
C1 C6 1.471(9)
C2 C3 1.387(10)
C2 H2 0.9500
C3 C4 1.373(12)
C3 H3 0.9500
C4 C5 1.379(11)
C4 H4 0.9500
C5 N1 1.350(9)
C5 H5 0.9500
C6 N2 1.264(8)
C6 H6 0.9500
C7 C8 1.399(9)
C7 C12 1.402(9)
C7 N2 1.418(7)
C8 C9 1.361(9)
C8 H8 0.9500
C9 C10 1.399(9)
C9 H9 0.9500
C10 C11 1.384(9)
C10 C13 1.496(9)
C11 C12 1.396(9)
C11 H11 0.9500
C12 H12 0.9500
C13 H13A 0.9800
C13 H13B 0.9800
C13 H13C 0.9800
Hg1 N1 2.404(5)
Hg1 N2 2.438(5)
Hg1 I2 2.6363(5)
Hg1 I1 2.6698(5)

loop_
_geom_torsion_atom_site_label_1
_geom_torsion_atom_site_label_2
_geom_torsion_atom_site_label_3
_geom_torsion_atom_site_label_4
_geom_torsion
N1 C1 C2 C3 -0.3(9)
C6 C1 C2 C3 -178.5(6)
C1 C2 C3 C4 -0.5(10)
C2 C3 C4 C5 0.7(10)
C3 C4 C5 N1 -0.2(11)
N1 C1 C6 N2 1.5(9)
C2 C1 C6 N2 179.8(6)
C12 C7 C8 C9 0.9(10)
N2 C7 C8 C9 179.7(6)
C7 C8 C9 C10 1.0(10)
C8 C9 C10 C11 -2.1(10)
C8 C9 C10 C13 178.6(7)
C9 C10 C11 C12 1.3(10)
C13 C10 C11 C12 -179.4(6)
C10 C11 C12 C7 0.6(10)
C8 C7 C12 C11 -1.7(9)
N2 C7 C12 C11 179.4(6)
C2 C1 N1 C5 0.8(9)
C6 C1 N1 C5 179.1(6)
C2 C1 N1 Hg1 173.8(5)
C6 C1 N1 Hg1 -7.9(7)
C4 C5 N1 C1 -0.6(10)
C4 C5 N1 Hg1 -172.7(5)
N2 Hg1 N1 C1 7.5(4)
I2 Hg1 N1 C1 116.2(4)
I1 Hg1 N1 C1 -89.8(4)
N2 Hg1 N1 C5 180.0(6)
I2 Hg1 N1 C5 -71.4(6)
I1 Hg1 N1 C5 82.6(6)
C1 C6 N2 C7 -179.2(5)
C1 C6 N2 Hg1 5.7(7)
C8 C7 N2 C6 4.1(9)
C12 C7 N2 C6 -177.1(6)
C8 C7 N2 Hg1 178.8(5)
C12 C7 N2 Hg1 -2.4(7)
N1 Hg1 N2 C6 -6.9(4)
I2 Hg1 N2 C6 -115.2(4)
I1 Hg1 N2 C6 94.3(4)
N1 Hg1 N2 C7 178.0(5)
I2 Hg1 N2 C7 69.8(4)
I1 Hg1 N2 C7 -80.7(4)
